data_4036133
loop_
_publ_author_name
'Medvecky, Michal'
'Istrate, Alena'
'Leumann, Christian J.'

_publ_section_title
;
 Synthesis and properties of 6'-fluoro-tricyclo-DNA.
;
_journal_issue 7
_journal_name_full 'The Journal of organic chemistry'
_journal_page_first 3556
_journal_page_last 3565
_journal_paper_doi 10.1021/acs.joc.5b00184
_journal_volume 80
_journal_year 2015
_chemical_absolute_configuration rm
_chemical_formula_sum 'C20 H20 F N3 O5'
_chemical_formula_weight 401.39
_space_group_IT_number 5
_space_group_name_Hall 'I 2y'
_space_group_name_H-M_alt 'I 1 2 1'
_symmetry_cell_setting monoclinic
_symmetry_space_group_name_H-M 'I 1 2 1'
_atom_sites_solution_hydrogens geom
_atom_sites_solution_primary direct
_atom_sites_solution_secondary difmap
_audit_creation_date 2012-12-07T23:32:07-00:00
_audit_creation_method 'WinGX routine CIF_UPDATE'
_cell_angle_alpha 90
_cell_angle_beta 95.182(2)
_cell_angle_gamma 90
_cell_formula_units_Z 4
_cell_length_a 13.0908(2)
_cell_length_b 6.78390(10)
_cell_length_c 20.8733(4)
_cell_measurement_reflns_used 3285
_cell_measurement_temperature 173(2)
_cell_measurement_theta_max 27.2124
_cell_measurement_theta_min 1.7637
_cell_volume 1846.11(5)
_computing_cell_refinement
;
        CrysAlisPro, Agilent Technologies,
        Version 1.171.36.20 (release 27-06-2012 CrysAlis171 .NET)
        (compiled Jul 11 2012,15:38:31)
;
_computing_data_collection
;
        CrysAlisPro, Agilent Technologies,
        Version 1.171.36.20 (release 27-06-2012 CrysAlis171 .NET)
        (compiled Jul 11 2012,15:38:31)
;
_computing_data_reduction
;
        CrysAlisPro, Agilent Technologies,
        Version 1.171.36.20 (release 27-06-2012 CrysAlis171 .NET)
        (compiled Jul 11 2012,15:38:31)
;
_computing_structure_refinement 'SHELXL-97 (Sheldrick, 1997)'
_diffrn_ambient_temperature 173(2)
_diffrn_detector_area_resol_mean 16.0965
_diffrn_measured_fraction_theta_full 1
_diffrn_measured_fraction_theta_max 0.913
_diffrn_measurement_device_type 'SuperNova, Single source at offset), Eos'
_diffrn_measurement_method '\w and \p scans'
_diffrn_orient_matrix_UB_11 -0.0162277
_diffrn_orient_matrix_UB_12 0.0203035
_diffrn_orient_matrix_UB_13 0.0308311
_diffrn_orient_matrix_UB_21 0.0514268
_diffrn_orient_matrix_UB_22 -0.0078383
_diffrn_orient_matrix_UB_23 0.0137101
_diffrn_orient_matrix_UB_31 0.0071725
_diffrn_orient_matrix_UB_32 0.1022747
_diffrn_orient_matrix_UB_33 -0.0050742
_diffrn_radiation_monochromator graphite
_diffrn_radiation_type MoK\a
_diffrn_radiation_wavelength 0.71073
_diffrn_reflns_av_R_equivalents 0.0285
_diffrn_reflns_av_unetI/netI 0.0443
_diffrn_reflns_limit_h_max 16
_diffrn_reflns_limit_h_min -16
_diffrn_reflns_limit_k_max 8
_diffrn_reflns_limit_k_min -8
_diffrn_reflns_limit_l_max 25
_diffrn_reflns_limit_l_min -26
_diffrn_reflns_number 7755
_diffrn_reflns_theta_full 25
_diffrn_reflns_theta_max 27.27
_diffrn_reflns_theta_min 1.77
_exptl_absorpt_coefficient_mu 0.112
_exptl_absorpt_correction_T_max 1.42
_exptl_absorpt_correction_T_min 1.144
_exptl_absorpt_correction_type gaussian
_exptl_absorpt_process_details
;
        CrysAlisPro, Agilent Technologies,
        Version 1.171.36.20 (release 27-06-2012 CrysAlis171 .NET)
        (compiled Jul 11 2012,15:38:31)
Numerical absorption correction based on gaussian integration over
                        a multifaceted crystal model
;
_exptl_crystal_density_diffrn 1.444
_exptl_crystal_density_method 'not measured'
_exptl_crystal_F_000 840
_exptl_crystal_size_max 0.4525
_exptl_crystal_size_mid 0.1124
_exptl_crystal_size_min 0.046
_refine_diff_density_max 0.177
_refine_diff_density_min -0.21
_refine_diff_density_rms 0.041
_refine_ls_abs_structure_details 'Flack H D (1983), Acta Cryst. A39, 876-881'
_refine_ls_abs_structure_Flack -0.5(9)
_refine_ls_extinction_method none
_refine_ls_goodness_of_fit_ref 1.033
_refine_ls_hydrogen_treatment constr
_refine_ls_matrix_type full
_refine_ls_number_parameters 264
_refine_ls_number_reflns 3517
_refine_ls_number_restraints 1
_refine_ls_restrained_S_all 1.033
_refine_ls_R_factor_all 0.0506
_refine_ls_R_factor_gt 0.0405
_refine_ls_shift/su_max 0
_refine_ls_shift/su_mean 0
_refine_ls_structure_factor_coef Fsqd
_refine_ls_weighting_details 'calc w=1/[\s^2^(Fo^2^)+(0.0397P)^2^+0.3383P] where P=(Fo^2^+2Fc^2^)/3'
_refine_ls_weighting_scheme calc
_refine_ls_wR_factor_gt 0.0845
_refine_ls_wR_factor_ref 0.0913
_reflns_number_gt 3041
_reflns_number_total 3517
_reflns_threshold_expression >2sigma(I)
_cod_data_source_file jo5b00184_si_002.cif
_cod_data_source_block 12cl004
_cod_database_code 4036133

loop_
_symmetry_equiv_pos_as_xyz
'x, y, z'
'-x, y, -z'
'x+1/2, y+1/2, z+1/2'
'-x+1/2, y+1/2, -z+1/2'

loop_
_atom_site_label
_atom_site_type_symbol
_atom_site_fract_x
_atom_site_fract_y
_atom_site_fract_z
_atom_site_U_iso_or_equiv
_atom_site_adp_type
_atom_site_occupancy
_atom_site_symmetry_multiplicity
_atom_site_calc_flag
_atom_site_refinement_flags
C1 C 0.15265(17) 0.0273(4) 0.00845(12) 0.0337(6) Uani 1 1 d .
H1 H 0.0925 0.0924 0.0197 0.04 Uiso 1 1 calc R
C2 C 0.1446(2) -0.1501(4) -0.02412(13) 0.0405(7) Uani 1 1 d .
H2 H 0.079 -0.207 -0.0348 0.049 Uiso 1 1 calc R
C3 C 0.2311(2) -0.2452(4) -0.04125(12) 0.0397(7) Uani 1 1 d .
H3 H 0.225 -0.3668 -0.0638 0.048 Uiso 1 1 calc R
C4 C 0.3268(2) -0.1628(4) -0.02544(13) 0.0380(6) Uani 1 1 d .
H4 H 0.3865 -0.2282 -0.0372 0.046 Uiso 1 1 calc R
C5 C 0.33582(18) 0.0140(4) 0.00727(12) 0.0315(6) Uani 1 1 d .
H5 H 0.4018 0.0698 0.0178 0.038 Uiso 1 1 calc R
C6 C 0.24895(17) 0.1113(4) 0.02498(11) 0.0257(5) Uani 1 1 d .
C7 C 0.25751(17) 0.3017(4) 0.05991(11) 0.0274(5) Uani 1 1 d .
C10 C 0.37624(16) 0.5245(3) 0.10917(11) 0.0240(5) Uani 1 1 d .
N11 N 0.30430(13) 0.6559(3) 0.12672(9) 0.0246(4) Uani 1 1 d .
H11 H 0.2399 0.6265 0.1149 0.03 Uiso 1 1 calc R
C12 C 0.32118(16) 0.8298(3) 0.16103(11) 0.0257(5) Uani 1 1 d .
C14 C 0.49930(16) 0.7437(3) 0.16123(11) 0.0243(5) Uani 1 1 d .
H14 H 0.5686 0.7807 0.1724 0.029 Uiso 1 1 calc R
C15 C 0.48117(16) 0.5749(3) 0.12794(10) 0.0235(5) Uani 1 1 d .
C16 C 0.56592(16) 0.4412(4) 0.11109(12) 0.0296(5) Uani 1 1 d .
H16A H 0.5366 0.3272 0.0871 0.044 Uiso 0.5 1 calc PR
H16B H 0.6051 0.3961 0.1506 0.044 Uiso 0.5 1 calc PR
H16C H 0.6115 0.513 0.0845 0.044 Uiso 0.5 1 calc PR
H16D H 0.6321 0.497 0.1277 0.044 Uiso 0.5 1 calc PR
H16E H 0.5637 0.4281 0.0642 0.044 Uiso 0.5 1 calc PR
H16F H 0.5573 0.3112 0.1303 0.044 Uiso 0.5 1 calc PR
C18 C 0.44814(16) 1.0466(3) 0.21990(11) 0.0263(5) Uani 1 1 d .
H18 H 0.4195 1.1657 0.1964 0.032 Uiso 1 1 calc R
C19 C 0.40904(16) 1.0370(4) 0.28612(11) 0.0274(5) Uani 1 1 d .
H19A H 0.3446 0.9602 0.285 0.033 Uiso 1 1 calc R
H19B H 0.3966 1.1709 0.3026 0.033 Uiso 1 1 calc R
C20 C 0.49533(16) 0.9340(3) 0.32775(11) 0.0237(5) Uani 1 1 d .
C21 C 0.59118(15) 0.9920(3) 0.29382(11) 0.0231(5) Uani 1 1 d .
H21 H 0.6311 1.0968 0.3188 0.028 Uiso 1 1 calc R
O22 O 0.55559(10) 1.0630(2) 0.23050(7) 0.0246(4) Uani 1 1 d .
C23 C 0.65447(15) 0.8066(3) 0.29082(12) 0.0262(5) Uani 1 1 d .
C24 C 0.59222(17) 0.6390(3) 0.31270(12) 0.0274(5) Uani 1 1 d .
C25 C 0.48723(16) 0.7059(3) 0.32579(11) 0.0260(5) Uani 1 1 d .
H25A H 0.4684 0.6535 0.3674 0.031 Uiso 1 1 calc R
H25B H 0.4354 0.6624 0.2912 0.031 Uiso 1 1 calc R
N9 N 0.35604(13) 0.3589(3) 0.07774(9) 0.0258(4) Uani 1 1 d .
N13 N 0.42362(13) 0.8646(3) 0.17984(9) 0.0227(4) Uani 1 1 d .
O8 O 0.17838(11) 0.3950(2) 0.07044(8) 0.0347(4) Uani 1 1 d .
O17 O 0.25223(11) 0.9381(3) 0.17396(8) 0.0308(4) Uani 1 1 d .
O26 O 0.50910(11) 1.0066(3) 0.39190(8) 0.0313(4) Uani 1 1 d .
H26 H 0.4576 0.9776 0.4113 0.047 Uiso 1 1 calc R
C27 C 0.68364(17) 0.7063(4) 0.35474(12) 0.0340(6) Uani 1 1 d .
H27A H 0.7451 0.6205 0.3582 0.041 Uiso 1 1 calc R
H27B H 0.6717 0.7791 0.3945 0.041 Uiso 1 1 calc R
O28 O 0.71543(11) 0.7767(2) 0.24027(8) 0.0338(4) Uani 1 1 d .
H28 H 0.7689 0.8453 0.2462 0.051 Uiso 1 1 calc R
F29 F 0.59687(10) 0.4566(2) 0.28361(7) 0.0396(4) Uani 1 1 d .

loop_
_atom_site_aniso_label
_atom_site_aniso_U_11
_atom_site_aniso_U_22
_atom_site_aniso_U_33
_atom_site_aniso_U_23
_atom_site_aniso_U_13
_atom_site_aniso_U_12
C1 0.0277(12) 0.0410(15) 0.0326(15) -0.0070(12) 0.0044(10) -0.0053(12)
C2 0.0403(14) 0.0427(17) 0.0387(16) -0.0114(13) 0.0041(12) -0.0151(13)
C3 0.0559(17) 0.0327(16) 0.0304(15) -0.0081(12) 0.0035(12) -0.0058(13)
C4 0.0418(14) 0.0347(15) 0.0384(16) -0.0069(12) 0.0092(12) -0.0017(12)
C5 0.0312(12) 0.0305(14) 0.0328(14) -0.0042(11) 0.0021(10) -0.0042(11)
C6 0.0292(12) 0.0275(12) 0.0203(12) -0.0007(10) 0.0023(9) -0.0037(10)
C7 0.0284(12) 0.0308(13) 0.0233(13) -0.0006(10) 0.0037(9) -0.0027(11)
C10 0.0245(11) 0.0263(13) 0.0214(12) 0.0013(10) 0.0035(9) -0.0010(10)
N11 0.0177(9) 0.0282(11) 0.0277(11) -0.0029(8) 0.0002(8) -0.0011(8)
C12 0.0275(11) 0.0269(13) 0.0223(12) 0.0022(10) 0.0004(9) 0.0003(11)
C14 0.0255(11) 0.0254(13) 0.0222(12) 0.0016(10) 0.0031(9) -0.0009(10)
C15 0.0217(11) 0.0260(13) 0.0230(12) 0.0025(10) 0.0027(9) -0.0004(10)
C16 0.0246(11) 0.0286(13) 0.0363(15) -0.0019(11) 0.0064(10) 0.0004(11)
C18 0.0271(11) 0.0183(12) 0.0331(14) -0.0011(10) 0.0014(10) 0.0011(10)
C19 0.0265(11) 0.0220(12) 0.0338(14) -0.0072(10) 0.0038(10) 0.0026(10)
C20 0.0244(11) 0.0223(12) 0.0247(12) -0.0044(10) 0.0031(9) -0.0027(10)
C21 0.0237(11) 0.0201(12) 0.0250(12) 0.0003(10) 0.0000(9) -0.0059(9)
O22 0.0253(8) 0.0221(8) 0.0264(9) 0.0005(7) 0.0027(7) -0.0037(7)
C23 0.0210(11) 0.0255(12) 0.0321(13) -0.0013(10) 0.0032(9) -0.0007(10)
C24 0.0281(12) 0.0155(12) 0.0381(14) 0.0001(10) 0.0012(10) 0.0001(9)
C25 0.0259(11) 0.0247(13) 0.0280(13) 0.0019(10) 0.0045(9) -0.0058(10)
N9 0.0211(9) 0.0266(11) 0.0300(12) -0.0044(9) 0.0033(8) -0.0015(8)
N13 0.0199(9) 0.0228(10) 0.0253(11) -0.0028(8) 0.0018(8) -0.0001(8)
O8 0.0242(8) 0.0354(10) 0.0448(11) -0.0109(8) 0.0045(7) 0.0005(7)
O17 0.0257(8) 0.0302(9) 0.0361(10) -0.0052(8) 0.0007(7) 0.0060(8)
O26 0.0295(8) 0.0377(10) 0.0273(9) -0.0090(8) 0.0065(7) -0.0092(8)
C27 0.0262(12) 0.0331(14) 0.0415(15) 0.0065(12) -0.0034(10) 0.0003(11)
O28 0.0218(8) 0.0388(11) 0.0419(11) -0.0064(8) 0.0091(7) -0.0038(7)
F29 0.0353(7) 0.0205(7) 0.0633(10) -0.0034(7) 0.0063(7) 0.0019(6)

loop_
_atom_type_symbol
_atom_type_description
_atom_type_scat_dispersion_real
_atom_type_scat_dispersion_imag
_atom_type_scat_source
C C 0.0033 0.0016 'International Tables Vol C Tables 4.2.6.8 and 6.1.1.4'
H H 0 0 'International Tables Vol C Tables 4.2.6.8 and 6.1.1.4'
N N 0.0061 0.0033 'International Tables Vol C Tables 4.2.6.8 and 6.1.1.4'
O O 0.0106 0.006 'International Tables Vol C Tables 4.2.6.8 and 6.1.1.4'
F F 0.0171 0.0103 'International Tables Vol C Tables 4.2.6.8 and 6.1.1.4'

loop_
_exptl_crystal_face_index_h
_exptl_crystal_face_index_k
_exptl_crystal_face_index_l
_exptl_crystal_face_perp_dist
-1 0 2 0.0496
-1 1 2 0.1741
1 1 -2 0.1767
-1 0 -2 0.023
1 0 2 0.023
0 1 0 0.2283
0 -1 0 0.2283
1 0 -2 0.0496

loop_
_geom_angle_atom_site_label_1
_geom_angle_atom_site_label_2
_geom_angle_atom_site_label_3
_geom_angle
C2 C1 C6 120.2(2)
C3 C2 C1 120.5(2)
C2 C3 C4 119.7(2)
C5 C4 C3 120.3(3)
C4 C5 C6 120.5(2)
C5 C6 C1 118.7(2)
C5 C6 C7 121.1(2)
C1 C6 C7 120.2(2)
O8 C7 N9 125.8(2)
O8 C7 C6 120.0(2)
N9 C7 C6 114.1(2)
N9 C10 N11 125.2(2)
N9 C10 C15 118.9(2)
N11 C10 C15 115.84(19)
C10 N11 C12 127.58(19)
O17 C12 N13 123.8(2)
O17 C12 N11 122.9(2)
N13 C12 N11 113.36(19)
C15 C14 N13 123.8(2)
C14 C15 C10 117.5(2)
C14 C15 C16 122.3(2)
C10 C15 C16 120.13(19)
O22 C18 N13 108.11(17)
O22 C18 C19 105.93(18)
N13 C18 C19 113.38(18)
C18 C19 C20 104.14(16)
O26 C20 C19 113.63(18)
O26 C20 C21 107.70(17)
C19 C20 C21 102.22(18)
O26 C20 C25 111.87(19)
C19 C20 C25 113.28(18)
C21 C20 C25 107.34(18)
O22 C21 C23 111.87(18)
O22 C21 C20 107.22(16)
C23 C21 C20 106.13(17)
C18 O22 C21 110.65(16)
O28 C23 C24 119.06(19)
O28 C23 C21 120.4(2)
C24 C23 C21 107.74(16)
O28 C23 C27 119.00(19)
C24 C23 C27 59.34(16)
C21 C23 C27 115.7(2)
F29 C24 C27 117.9(2)
F29 C24 C23 120.01(19)
C27 C24 C23 61.04(15)
F29 C24 C25 115.43(19)
C27 C24 C25 120.1(2)
C23 C24 C25 111.12(18)
C24 C25 C20 104.22(18)
C10 N9 C7 121.4(2)
C14 N13 C12 121.69(19)
C14 N13 C18 121.61(18)
C12 N13 C18 116.67(17)
C24 C27 C23 59.61(15)

loop_
_geom_bond_atom_site_label_1
_geom_bond_atom_site_label_2
_geom_bond_distance
C1 C2 1.382(4)
C1 C6 1.398(3)
C2 C3 1.377(4)
C3 C4 1.384(3)
C4 C5 1.380(4)
C5 C6 1.393(3)
C6 C7 1.482(3)
C7 O8 1.250(3)
C7 N9 1.366(3)
C10 N9 1.315(3)
C10 N11 1.370(3)
C10 C15 1.435(3)
N11 C12 1.388(3)
C12 O17 1.213(3)
C12 N13 1.383(3)
C14 C15 1.349(3)
C14 N13 1.369(3)
C15 C16 1.499(3)
C18 O22 1.408(3)
C18 N13 1.510(3)
C18 C19 1.518(3)
C19 C20 1.530(3)
C20 O26 1.423(3)
C20 C21 1.546(3)
C20 C25 1.552(3)
C21 O22 1.444(3)
C21 C23 1.511(3)
C23 O28 1.394(3)
C23 C24 1.494(3)
C23 C27 1.516(3)
C24 F29 1.382(3)
C24 C27 1.490(3)
C24 C25 1.496(3)
